data_1573622
loop_
_publ_author_name
'Wang, Yan-Bo'
'Tsai, Chia-Lin'
'Xue, Yung-Jing'
'Jiang, Bing-Huang'
'Lu, Han-Cheng'
'Huang, Yu-Chi'
'Hong, Jun-Cheng'
'Huang, Kuo-Hsiu'
'Chien, Su-Ying'
'Chen, Chih-Ping'
'Cheng, Yen-Ju'

_publ_section_title
;
 Fluorinated and Methylated ortho-Benzodipyrrole-Based Acceptors
 Suppressing Charge Recombination and Minimizing Energy Loss in Organic
 Photovoltaics
;
_journal_name_full 'Chemical Science'
_journal_paper_doi 10.1039/D4SC07146H
_journal_year 2025
_chemical_formula_sum 'C98 H118 F6 N6 O2 S4'
_chemical_formula_weight 1654.22
_space_group_crystal_system monoclinic
_space_group_IT_number 15
_space_group_name_Hall '-C 2yc'
_space_group_name_H-M_alt 'C 1 2/c 1'
_atom_sites_solution_hydrogens geom
_audit_creation_method SHELXL-2019/1
_audit_update_record
;
2024-10-17 deposited with the CCDC.	2025-01-09 downloaded from the CCDC.
;
_cell_angle_alpha 90
_cell_angle_beta 108.2920(11)
_cell_angle_gamma 90
_cell_formula_units_Z 8
_cell_length_a 25.2111(8)
_cell_length_b 22.7564(8)
_cell_length_c 33.5239(11)
_cell_measurement_reflns_used 13848
_cell_measurement_temperature 200(2)
_cell_measurement_theta_max 20.52
_cell_measurement_theta_min 2.20
_cell_volume 18261.3(11)
_computing_cell_refinement 'Bruker SAINT'
_computing_data_collection 'Bruker APEX4'
_computing_data_reduction 'Bruker SAINT'
_computing_molecular_graphics 'Bruker SHELXTL'
_computing_publication_material 'Bruker SHELXTL'
_computing_structure_refinement 'SHELXL-2019/1 (Sheldrick, 2019)'
_computing_structure_solution 'SHELXT (Sheldrick 2015)'
_diffrn_ambient_temperature 200(2)
_diffrn_measured_fraction_theta_full 0.999
_diffrn_measured_fraction_theta_max 0.999
_diffrn_measurement_device_type 'Bruker D8 VENTURE'
_diffrn_measurement_method '\f and \w scans'
_diffrn_radiation_type MoK\a
_diffrn_radiation_wavelength 0.71073
_diffrn_reflns_av_R_equivalents 0.0596
_diffrn_reflns_av_unetI/netI 0.0655
_diffrn_reflns_Laue_measured_fraction_full 0.999
_diffrn_reflns_Laue_measured_fraction_max 0.999
_diffrn_reflns_limit_h_max 30
_diffrn_reflns_limit_h_min -23
_diffrn_reflns_limit_k_max 27
_diffrn_reflns_limit_k_min -27
_diffrn_reflns_limit_l_max 40
_diffrn_reflns_limit_l_min -39
_diffrn_reflns_number 48466
_diffrn_reflns_point_group_measured_fraction_full 0.999
_diffrn_reflns_point_group_measured_fraction_max 0.999
_diffrn_reflns_theta_full 25.242
_diffrn_reflns_theta_max 25.249
_diffrn_reflns_theta_min 1.901
_exptl_absorpt_coefficient_mu 0.167
_exptl_absorpt_correction_T_max 0.9705
_exptl_absorpt_correction_T_min 0.8111
_exptl_absorpt_correction_type multi-scan
_exptl_absorpt_process_details
; 
 SADABS 2016/2: Krause, L., Herbst-Irmer, R., Sheldrick G.M. & Stalke D., 
 J. Appl. Cryst. 48 (2015) 3-10 
;
_exptl_crystal_colour blue
_exptl_crystal_density_diffrn 1.203
_exptl_crystal_description needle
_exptl_crystal_F_000 7056
_exptl_crystal_size_max 0.577
_exptl_crystal_size_mid 0.188
_exptl_crystal_size_min 0.110
_refine_diff_density_max 1.227
_refine_diff_density_min -0.762
_refine_diff_density_rms 0.128
_refine_ls_extinction_method none
_refine_ls_goodness_of_fit_ref 1.141
_refine_ls_hydrogen_treatment constr
_refine_ls_matrix_type full
_refine_ls_number_parameters 1043
_refine_ls_number_reflns 16533
_refine_ls_number_restraints 828
_refine_ls_restrained_S_all 1.196
_refine_ls_R_factor_all 0.3081
_refine_ls_R_factor_gt 0.1997
_refine_ls_shift/su_max 0.025
_refine_ls_shift/su_mean 0.001
_refine_ls_structure_factor_coef Fsqd
_refine_ls_weighting_details 'w=1/[\s^2^(Fo^2^)+(0.1899P)^2^+130.4250P] where P=(Fo^2^+2Fc^2^)/3'
_refine_ls_weighting_scheme calc
_refine_ls_wR_factor_gt 0.4729
_refine_ls_wR_factor_ref 0.5593
_reflns_Friedel_coverage 0.000
_reflns_number_gt 6091
_reflns_number_total 16533
_reflns_threshold_expression 'I > 2\s(I)'
_cod_data_source_file d4sc07146h2.cif
_cod_data_source_block ic22087_sq
_cod_original_sg_symbol_H-M 'C 2/c'
_cod_database_code 1573622
_shelx_shelxl_version_number 2019/1
_shelx_space_group_comment
; 
The symmetry employed for this shelxl refinement is uniquely defined 
by the following loop, which should always be used as a source of 
symmetry information in preference to the above space-group names. 
They are only intended as comments. 
;
_shelx_estimated_absorpt_t_min 0.910
_shelx_estimated_absorpt_t_max 0.982

loop_
_space_group_symop_operation_xyz
'x, y, z'
'-x, y, -z+1/2'
'x+1/2, y+1/2, z'
'-x+1/2, y+1/2, -z+1/2'
'-x, -y, -z'
'x, -y, z-1/2'
'-x+1/2, -y+1/2, -z'
'x+1/2, -y+1/2, z-1/2'

loop_
_atom_site_label
_atom_site_type_symbol
_atom_site_fract_x
_atom_site_fract_y
_atom_site_fract_z
_atom_site_U_iso_or_equiv
_atom_site_adp_type
_atom_site_occupancy
_atom_site_site_symmetry_order
_atom_site_calc_flag
_atom_site_refinement_flags_posn
_atom_site_refinement_flags_adp
_atom_site_refinement_flags_occupancy
_atom_site_disorder_assembly
_atom_site_disorder_group
S1 S 0.08299(18) 0.5239(2) 0.24589(12) 0.1679(16) Uani 1 1 d . U . . .
S2 S 0.10096(14) 0.7062(2) 0.26233(10) 0.1411(12) Uani 1 1 d . U . . .
S3 S 0.35326(13) 0.39521(14) 0.44897(9) 0.1084(9) Uani 1 1 d . U . . .
S4 S 0.42521(11) 0.55026(12) 0.51100(8) 0.0941(8) Uani 1 1 d . U . . .
F1 F 0.1573(3) 0.4085(4) 0.2972(2) 0.164(3) Uani 1 1 d . U . . .
F2 F 0.2451(3) 0.3664(3) 0.3634(2) 0.134(2) Uani 1 1 d . U . . .
F3 F 0.0575(4) 1.0496(5) 0.2272(3) 0.176(3) Uani 1 1 d . U . . .
F4 F -0.0341(5) 1.0515(5) 0.1599(3) 0.207(4) Uani 1 1 d . U . . .
F5 F 0.6397(4) 0.7682(4) 0.6703(3) 0.165(3) Uani 1 1 d . U . . .
F6 F 0.7115(3) 0.6907(4) 0.7178(2) 0.165(3) Uani 1 1 d . U . . .
O1 O 0.0874(4) 0.8230(5) 0.2538(3) 0.155(3) Uani 1 1 d . U . . .
O2 O 0.4936(3) 0.6251(3) 0.5651(3) 0.121(2) Uani 1 1 d . U . . .
N1 N 0.1977(4) 0.6045(5) 0.3333(3) 0.122(2) Uani 1 1 d . U . . .
N2 N 0.3030(3) 0.5538(4) 0.4162(3) 0.108(2) Uani 1 1 d D U . . .
N3 N -0.1532(7) 0.8916(8) 0.0873(4) 0.221(7) Uani 1 1 d . U . . .
N4 N -0.1190(6) 0.7114(8) 0.1158(5) 0.181(5) Uani 1 1 d . U . . .
N5 N 0.7048(5) 0.4747(5) 0.7177(3) 0.144(4) Uani 1 1 d . U . . .
N6 N 0.5915(5) 0.3762(5) 0.6233(4) 0.141(4) Uani 1 1 d . U . . .
C1 C 0.2170(5) 0.5488(6) 0.3477(3) 0.114(3) Uani 1 1 d . U . . .
C2 C 0.1823(5) 0.5049(6) 0.3197(4) 0.121(3) Uani 1 1 d . U . . .
C3 C 0.1917(5) 0.4450(7) 0.3252(4) 0.129(4) Uani 1 1 d . U . . .
C4 C 0.2337(5) 0.4238(7) 0.3572(4) 0.124(3) Uani 1 1 d . U . . .
C5 C 0.2687(5) 0.4649(6) 0.3863(3) 0.107(3) Uani 1 1 d . U . . .
C6 C 0.2613(4) 0.5262(6) 0.3820(4) 0.112(3) Uani 1 1 d . U . . .
C7 C 0.1429(6) 0.5365(7) 0.2882(4) 0.138(4) Uani 1 1 d . U . . .
C8 C 0.1504(5) 0.5953(7) 0.2970(4) 0.129(3) Uani 1 1 d . U . . .
C9 C 0.1123(5) 0.6326(7) 0.2700(4) 0.140(4) Uani 1 1 d . U . . .
C10 C 0.0731(6) 0.5958(8) 0.2402(4) 0.154(4) Uani 1 1 d . U . . .
C11 C 0.0337(6) 0.6284(6) 0.2085(4) 0.183(6) Uani 1 1 d D U . . .
C12 C 0.0395(5) 0.6889(6) 0.2172(4) 0.142(4) Uani 1 1 d D U . . .
C13 C 0.0044(5) 0.7350(7) 0.1937(4) 0.141(4) Uani 1 1 d . U . . .
H13 H -0.027080 0.720338 0.172203 0.169 Uiso 1 1 calc R U . . .
C14 C 0.0057(5) 0.7954(8) 0.1951(3) 0.123(3) Uani 1 1 d . U . . .
C15 C 0.0460(5) 0.8366(7) 0.2234(4) 0.134(3) Uani 1 1 d . U . . .
C16 C 0.0301(5) 0.8980(8) 0.2114(4) 0.128(3) Uani 1 1 d . U . . .
C17 C 0.0557(6) 0.9472(8) 0.2282(4) 0.138(3) Uani 1 1 d . U . . .
H17 H 0.089706 0.945370 0.250800 0.165 Uiso 1 1 calc R U . . .
C18 C 0.0342(7) 0.9987(9) 0.2137(5) 0.151(4) Uani 1 1 d . U . . .
C19 C -0.0146(7) 0.9997(9) 0.1774(5) 0.161(4) Uani 1 1 d . U . . .
C20 C -0.0420(7) 0.9474(8) 0.1594(4) 0.155(4) Uani 1 1 d . U . . .
H20 H -0.074733 0.948471 0.135651 0.186 Uiso 1 1 calc R U . . .
C21 C -0.0198(5) 0.8944(8) 0.1774(3) 0.129(3) Uani 1 1 d . U . . .
C22 C -0.0359(5) 0.8349(8) 0.1670(4) 0.136(3) Uani 1 1 d . U . . .
C23 C -0.0853(6) 0.8153(9) 0.1352(4) 0.146(4) Uani 1 1 d . U . . .
C24 C -0.1215(6) 0.8597(9) 0.1084(4) 0.167(5) Uani 1 1 d . U . . .
C25 C -0.1025(6) 0.7560(11) 0.1246(5) 0.147(4) Uani 1 1 d . U . . .
C26 C 0.3149(4) 0.4548(5) 0.4221(3) 0.098(2) Uani 1 1 d . U . . .
C27 C 0.3333(4) 0.5086(5) 0.4391(3) 0.093(2) Uani 1 1 d . U . . .
C28 C 0.3821(4) 0.5031(5) 0.4757(3) 0.094(2) Uani 1 1 d . U . . .
C29 C 0.3966(4) 0.4450(5) 0.4846(3) 0.099(3) Uani 1 1 d . U . . .
C30 C 0.4445(4) 0.4363(4) 0.5192(3) 0.0884(11) Uani 1 1 d D U . . .
C31 C 0.4650(4) 0.4907(4) 0.5368(3) 0.088(2) Uani 1 1 d . U . . .
C32 C 0.5135(4) 0.4934(5) 0.5722(3) 0.091(2) Uani 1 1 d . U . . .
H32 H 0.528394 0.455724 0.581528 0.109 Uiso 1 1 calc R U . . .
C33 C 0.5443(4) 0.5387(5) 0.5964(3) 0.095(2) Uani 1 1 d . U . . .
C34 C 0.5324(5) 0.6008(5) 0.5908(3) 0.100(3) Uani 1 1 d . U . . .
C35 C 0.5771(5) 0.6324(5) 0.6246(3) 0.103(3) Uani 1 1 d . U . . .
C36 C 0.5852(5) 0.6931(6) 0.6304(4) 0.118(3) Uani 1 1 d . U . . .
H36 H 0.560378 0.720793 0.612863 0.142 Uiso 1 1 calc R U . . .
C37 C 0.6306(6) 0.7103(6) 0.6626(4) 0.125(3) Uani 1 1 d . U . . .
C38 C 0.6665(6) 0.6705(7) 0.6876(4) 0.130(4) Uani 1 1 d . U . . .
C39 C 0.6600(5) 0.6097(6) 0.6816(3) 0.119(3) Uani 1 1 d . U . . .
H39 H 0.685437 0.582472 0.699059 0.143 Uiso 1 1 calc R U . . .
C40 C 0.6140(4) 0.5916(5) 0.6486(3) 0.102(2) Uani 1 1 d . U . . .
C41 C 0.5952(4) 0.5306(5) 0.6327(3) 0.096(2) Uani 1 1 d . U . . .
C42 C 0.6204(4) 0.4797(6) 0.6508(3) 0.104(3) Uani 1 1 d . U . . .
C43 C 0.6679(5) 0.4791(6) 0.6879(3) 0.117(3) Uani 1 1 d . U . . .
C44 C 0.6029(5) 0.4217(6) 0.6352(4) 0.108(3) Uani 1 1 d . U . . .
C45 C 0.2145(4) 0.6670(5) 0.3429(3) 0.136(2) Uani 1 1 d D U . . .
H45A H 0.221812 0.673339 0.373342 0.163 Uiso 1 1 calc DR U . . .
H45B H 0.182361 0.692153 0.327895 0.163 Uiso 1 1 calc R U . . .
C46 C 0.2647(6) 0.6879(5) 0.3318(3) 0.158(3) Uani 1 1 d D U . . .
H46A H 0.295892 0.661514 0.347625 0.189 Uiso 1 1 calc R U . . .
C47 C 0.2548(6) 0.6738(7) 0.2860(4) 0.176(3) Uani 1 1 d D U . . .
H47A H 0.220421 0.693410 0.268247 0.211 Uiso 1 1 calc R U . . .
H47B H 0.250612 0.630883 0.281221 0.211 Uiso 1 1 calc R U . . .
C48 C 0.3055(6) 0.6963(8) 0.2752(4) 0.185(3) Uani 1 1 d D U . . .
H48A H 0.340047 0.676962 0.292898 0.222 Uiso 1 1 calc R U . . .
H48B H 0.309492 0.739308 0.279343 0.222 Uiso 1 1 calc R U . . .
C49 C 0.2941(6) 0.6805(8) 0.2290(4) 0.190(4) Uani 1 1 d D U . . .
H49A H 0.254801 0.688848 0.212594 0.228 Uiso 0.599(8) 1 calc R U P A 1
H49B H 0.301906 0.638416 0.225864 0.228 Uiso 0.599(8) 1 calc R U P A 1
H49C H 0.277988 0.640605 0.222955 0.228 Uiso 0.401(8) 1 calc R U P A 2
H49D H 0.268177 0.709061 0.210516 0.228 Uiso 0.401(8) 1 calc R U P A 2
C50 C 0.3339(8) 0.7194(8) 0.2144(6) 0.177(4) Uani 0.599(8) 1 d D U P A 1
H50A H 0.317792 0.729380 0.184256 0.212 Uiso 0.599(8) 1 calc R U P A 1
H50B H 0.342407 0.756229 0.230939 0.212 Uiso 0.599(8) 1 calc R U P A 1
C51 C 0.3861(7) 0.6818(11) 0.2221(8) 0.176(3) Uani 0.599(8) 1 d D U P A 1
H51A H 0.376476 0.639524 0.219236 0.211 Uiso 0.599(8) 1 calc R U P A 1
H51B H 0.412678 0.689026 0.250447 0.211 Uiso 0.599(8) 1 calc R U P A 1
C52 C 0.4108(10) 0.7015(13) 0.1880(8) 0.185(3) Uani 0.599(8) 1 d D U P A 1
H52A H 0.445001 0.679211 0.190651 0.277 Uiso 0.599(8) 1 calc R U P A 1
H52B H 0.383639 0.694371 0.160254 0.277 Uiso 0.599(8) 1 calc R U P A 1
H52C H 0.419588 0.743527 0.191247 0.277 Uiso 0.599(8) 1 calc R U P A 1
C50' C 0.3515(8) 0.6833(16) 0.2229(6) 0.177(4) Uani 0.401(8) 1 d D U P A 2
H50C H 0.374064 0.648244 0.234996 0.212 Uiso 0.401(8) 1 calc R U P A 2
H50D H 0.372014 0.719017 0.236092 0.212 Uiso 0.401(8) 1 calc R U P A 2
C51' C 0.3381(13) 0.6850(15) 0.1751(7) 0.176(3) Uani 0.401(8) 1 d D U P A 2
H51C H 0.358558 0.653874 0.165388 0.211 Uiso 0.401(8) 1 calc R U P A 2
H51D H 0.297557 0.680245 0.160779 0.211 Uiso 0.401(8) 1 calc R U P A 2
C52' C 0.3579(19) 0.7460(15) 0.1671(11) 0.185(3) Uani 0.401(8) 1 d D U P A 2
H52D H 0.351011 0.751303 0.136851 0.277 Uiso 0.401(8) 1 calc R U P A 2
H52E H 0.337466 0.775948 0.177305 0.277 Uiso 0.401(8) 1 calc R U P A 2
H52F H 0.398009 0.749775 0.181879 0.277 Uiso 0.401(8) 1 calc R U P A 2
C53 C 0.2794(5) 0.7476(4) 0.3517(4) 0.162(3) Uani 1 1 d D U . . .
H53A H 0.316585 0.759731 0.350633 0.194 Uiso 1 1 calc R U . . .
H53B H 0.280737 0.745970 0.381528 0.194 Uiso 1 1 calc R U . . .
C54 C 0.2357(6) 0.7915(5) 0.3282(5) 0.186(4) Uani 1 1 d D U . . .
H54A H 0.198411 0.780326 0.329677 0.223 Uiso 1 1 calc R U . . .
H54B H 0.233984 0.793534 0.298332 0.223 Uiso 1 1 calc R U . . .
C55 C 0.2540(6) 0.8501(5) 0.3499(5) 0.189(5) Uani 1 1 d D U . . .
H55A H 0.251827 0.849062 0.378829 0.227 Uiso 1 1 calc R U . . .
H55B H 0.293071 0.858713 0.351308 0.227 Uiso 1 1 calc R U . . .
C56 C 0.2152(6) 0.8965(4) 0.3243(5) 0.192(4) Uani 1 1 d D U . . .
H56A H 0.175888 0.887510 0.321911 0.231 Uiso 0.599(8) 1 calc R U P A 1
H56B H 0.218623 0.899324 0.295767 0.231 Uiso 0.599(8) 1 calc R U P A 1
H56C H 0.180624 0.878612 0.305443 0.231 Uiso 0.401(8) 1 calc R U P A 2
H56D H 0.233580 0.919421 0.307259 0.231 Uiso 0.401(8) 1 calc R U P A 2
C57 C 0.2340(10) 0.9536(5) 0.3487(7) 0.205(5) Uani 0.599(8) 1 d D U P A 1
H57A H 0.201861 0.980303 0.345223 0.246 Uiso 0.599(8) 1 calc R U P A 1
H57B H 0.251617 0.945487 0.378981 0.246 Uiso 0.599(8) 1 calc R U P A 1
C58 C 0.2759(11) 0.9808(8) 0.3301(10) 0.197(5) Uani 0.599(8) 1 d D U P A 1
H58A H 0.263336 0.976732 0.299126 0.237 Uiso 0.599(8) 1 calc R U P A 1
H58B H 0.313046 0.962091 0.341708 0.237 Uiso 0.599(8) 1 calc R U P A 1
C59 C 0.2782(11) 1.0456(7) 0.3430(10) 0.186(4) Uani 0.599(8) 1 d D U P A 1
H59A H 0.242762 1.065902 0.327985 0.223 Uiso 0.599(8) 1 calc R U P A 1
H59B H 0.285311 1.049576 0.373610 0.223 Uiso 0.599(8) 1 calc R U P A 1
C60 C 0.3266(12) 1.0704(9) 0.3301(11) 0.205(6) Uani 0.599(8) 1 d D U P A 1
H60A H 0.331195 1.112296 0.337239 0.307 Uiso 0.599(8) 1 calc R U P A 1
H60B H 0.361048 1.049381 0.345036 0.307 Uiso 0.599(8) 1 calc R U P A 1
H60C H 0.318804 1.065591 0.299739 0.307 Uiso 0.599(8) 1 calc R U P A 1
C57' C 0.2024(13) 0.9355(8) 0.3574(9) 0.205(5) Uani 0.401(8) 1 d D U P A 2
H57C H 0.231447 0.931313 0.385075 0.246 Uiso 0.401(8) 1 calc R U P A 2
H57D H 0.165509 0.925713 0.360354 0.246 Uiso 0.401(8) 1 calc R U P A 2
C58' C 0.2025(17) 0.9975(7) 0.3396(8) 0.197(5) Uani 0.401(8) 1 d D U P A 2
H58C H 0.164328 1.014363 0.330070 0.237 Uiso 0.401(8) 1 calc R U P A 2
H58D H 0.217967 0.997571 0.315900 0.237 Uiso 0.401(8) 1 calc R U P A 2
C59' C 0.2404(16) 1.0314(11) 0.3775(11) 0.186(4) Uani 0.401(8) 1 d D U P A 2
H59C H 0.234609 1.018350 0.403996 0.223 Uiso 0.401(8) 1 calc R U P A 2
H59D H 0.280307 1.026403 0.379850 0.223 Uiso 0.401(8) 1 calc R U P A 2
C60' C 0.2218(19) 1.0951(9) 0.3675(13) 0.205(6) Uani 0.401(8) 1 d D U P A 2
H60D H 0.243907 1.120686 0.390129 0.307 Uiso 0.401(8) 1 calc R U P A 2
H60E H 0.227519 1.106676 0.340968 0.307 Uiso 0.401(8) 1 calc R U P A 2
H60F H 0.182178 1.098685 0.364926 0.307 Uiso 0.401(8) 1 calc R U P A 2
C61 C -0.0187(5) 0.6125(5) 0.1730(4) 0.163(3) Uani 1 1 d D U . . .
H61A H -0.051874 0.615122 0.182712 0.195 Uiso 1 1 calc R U . . .
H61B H -0.023880 0.640099 0.149221 0.195 Uiso 1 1 calc R U . . .
C62 C -0.0123(5) 0.5516(5) 0.1593(4) 0.163(3) Uani 1 1 d D U . . .
H62A H -0.011263 0.523356 0.182001 0.195 Uiso 1 1 calc R U . . .
H62B H 0.022871 0.547817 0.152241 0.195 Uiso 1 1 calc R U . . .
C63 C -0.0628(6) 0.5393(5) 0.1205(4) 0.190(3) Uani 1 1 d D U . . .
H63A H -0.096107 0.561039 0.121899 0.228 Uiso 1 1 calc R U . . .
H63B H -0.054783 0.550350 0.094383 0.228 Uiso 1 1 calc R U . . .
C64 C -0.0712(6) 0.4738(5) 0.1223(5) 0.191(5) Uani 1 1 d D U . . .
H64A H -0.075693 0.462612 0.149627 0.229 Uiso 1 1 calc R U . . .
H64B H -0.038943 0.452285 0.118723 0.229 Uiso 1 1 calc R U . . .
C65 C -0.1239(6) 0.4601(5) 0.0866(5) 0.193(5) Uani 1 1 d D U . . .
H65A H -0.157354 0.472253 0.093978 0.231 Uiso 0.582(8) 1 calc R U P B 1
H65B H -0.123757 0.481000 0.060773 0.231 Uiso 0.582(8) 1 calc R U P B 1
H65C H -0.115148 0.450226 0.060626 0.231 Uiso 0.418(8) 1 calc R U P B -2
H65D H -0.150224 0.493611 0.080994 0.231 Uiso 0.418(8) 1 calc R U P B -2
C66 C -0.1238(8) 0.3946(6) 0.0802(6) 0.168(4) Uani 0.582(8) 1 d D U P B 1
H66A H -0.115063 0.373768 0.107482 0.201 Uiso 0.582(8) 1 calc R U P B 1
H66B H -0.095808 0.383441 0.066502 0.201 Uiso 0.582(8) 1 calc R U P B 1
C67 C -0.1822(8) 0.3794(8) 0.0524(5) 0.167(3) Uani 0.582(8) 1 d D U P B 1
H67A H -0.210521 0.401237 0.061301 0.200 Uiso 0.582(8) 1 calc R U P B 1
H67B H -0.189348 0.336759 0.053587 0.200 Uiso 0.582(8) 1 calc R U P B 1
C68 C -0.1840(7) 0.3974(13) 0.0083(5) 0.190(3) Uani 0.582(8) 1 d D U P B 1
H68A H -0.160321 0.371236 -0.002542 0.228 Uiso 0.582(8) 1 calc R U P B 1
H68B H -0.171129 0.438451 0.007920 0.228 Uiso 0.582(8) 1 calc R U P B 1
C69 C -0.2456(8) 0.3913(11) -0.0177(6) 0.191(4) Uani 0.582(8) 1 d D U P B 1
H69A H -0.254224 0.350610 -0.028254 0.230 Uiso 0.582(8) 1 calc R U P B 1
H69B H -0.270203 0.401799 -0.000811 0.230 Uiso 0.582(8) 1 calc R U P B 1
C70 C -0.2528(8) 0.4346(13) -0.0540(7) 0.194(4) Uani 0.582(8) 1 d D U P B 1
H70A H -0.236757 0.473414 -0.043424 0.233 Uiso 0.582(8) 1 calc R U P B 1
H70B H -0.234612 0.419630 -0.074169 0.233 Uiso 0.582(8) 1 calc R U P B 1
C71 C -0.3158(8) 0.4385(13) -0.0742(8) 0.191(4) Uani 0.582(8) 1 d D U P B 1
H71A H -0.324429 0.465690 -0.098050 0.287 Uiso 0.582(8) 1 calc R U P B 1
H71B H -0.330774 0.399525 -0.084022 0.287 Uiso 0.582(8) 1 calc R U P B 1
H71C H -0.332904 0.452923 -0.053498 0.287 Uiso 0.582(8) 1 calc R U P B 1
C66' C -0.1478(10) 0.4068(10) 0.1033(6) 0.168(4) Uani 0.418(8) 1 d D U P B -2
H66C H -0.122168 0.393556 0.130665 0.201 Uiso 0.418(8) 1 calc R U P B -2
H66D H -0.184666 0.416000 0.106401 0.201 Uiso 0.418(8) 1 calc R U P B -2
C67' C -0.1531(10) 0.3605(6) 0.0694(10) 0.167(3) Uani 0.418(8) 1 d D U P B -2
H67C H -0.154523 0.320473 0.080614 0.200 Uiso 0.418(8) 1 calc R U P B -2
H67D H -0.121394 0.362803 0.057992 0.200 Uiso 0.418(8) 1 calc R U P B -2
C68' C -0.2083(13) 0.3759(11) 0.0357(8) 0.190(3) Uani 0.418(8) 1 d D U P B -2
H68C H -0.239933 0.354036 0.040044 0.228 Uiso 0.418(8) 1 calc R U P B -2
H68D H -0.206506 0.367393 0.007141 0.228 Uiso 0.418(8) 1 calc R U P B -2
C69' C -0.2137(14) 0.4422(12) 0.0421(7) 0.191(4) Uani 0.418(8) 1 d D U P B -2
H69C H -0.247732 0.451104 0.049721 0.230 Uiso 0.418(8) 1 calc R U P B -2
H69D H -0.180659 0.457456 0.064355 0.230 Uiso 0.418(8) 1 calc R U P B -2
C70' C -0.2174(18) 0.4682(13) -0.0007(9) 0.194(4) Uani 0.418(8) 1 d D U P B -2
H70C H -0.244558 0.446339 -0.023649 0.233 Uiso 0.418(8) 1 calc R U P B -2
H70D H -0.180495 0.467664 -0.005302 0.233 Uiso 0.418(8) 1 calc R U P B -2
C71' C -0.2371(17) 0.5314(12) 0.0019(12) 0.191(4) Uani 0.418(8) 1 d D U P B -2
H71D H -0.240714 0.551815 -0.024545 0.287 Uiso 0.418(8) 1 calc R U P B -2
H71E H -0.273397 0.530800 0.006865 0.287 Uiso 0.418(8) 1 calc R U P B -2
H71F H -0.209801 0.551971 0.025079 0.287 Uiso 0.418(8) 1 calc R U P B -2
C72 C 0.3131(4) 0.6119(4) 0.4359(3) 0.149(2) Uani 1 1 d D U . . .
H72A H 0.296143 0.640945 0.413580 0.178 Uiso 1 1 calc DR U . . .
H72B H 0.354008 0.618459 0.444650 0.178 Uiso 1 1 calc R U . . .
C73 C 0.2940(4) 0.6280(5) 0.4734(3) 0.149(2) Uani 1 1 d D U . . .
H73A H 0.317243 0.606257 0.498769 0.178 Uiso 1 1 calc R U . . .
C74 C 0.2338(5) 0.6072(8) 0.4619(4) 0.197(4) Uani 1 1 d D U . . .
H74A H 0.208479 0.635593 0.442774 0.236 Uiso 1 1 calc R U . . .
H74B H 0.229462 0.568470 0.447758 0.236 Uiso 1 1 calc R U . . .
C75 C 0.2201(5) 0.6025(8) 0.5026(4) 0.213(4) Uani 1 1 d D U . . .
H75A H 0.212481 0.641773 0.512268 0.256 Uiso 0.456(8) 1 calc R U P C -1
H75B H 0.251404 0.584298 0.524814 0.256 Uiso 0.456(8) 1 calc R U P C -1
H75C H 0.232767 0.638048 0.519981 0.256 Uiso 0.544(8) 1 calc R U P C 2
H75D H 0.238658 0.567744 0.518846 0.256 Uiso 0.544(8) 1 calc R U P C 2
C76 C 0.1683(10) 0.5639(14) 0.4926(7) 0.197(4) Uani 0.456(8) 1 d D U P C -1
H76A H 0.171420 0.530047 0.474937 0.236 Uiso 0.456(8) 1 calc R U P C -1
H76B H 0.134321 0.586640 0.477691 0.236 Uiso 0.456(8) 1 calc R U P C -1
C77 C 0.1664(11) 0.5434(13) 0.5355(9) 0.213(4) Uani 0.456(8) 1 d D U P C -1
H77A H 0.202906 0.549376 0.557325 0.256 Uiso 0.456(8) 1 calc R U P C -1
H77B H 0.156154 0.501325 0.534769 0.256 Uiso 0.456(8) 1 calc R U P C -1
C78 C 0.1214(14) 0.5820(17) 0.5439(11) 0.215(4) Uani 0.456(8) 1 d D U P C -1
H78A H 0.123448 0.622734 0.534173 0.258 Uiso 0.456(8) 1 calc R U P C -1
H78B H 0.125102 0.582535 0.574148 0.258 Uiso 0.456(8) 1 calc R U P C -1
C79 C 0.0667(11) 0.552(2) 0.5183(16) 0.215(4) Uani 0.456(8) 1 d D U P C -1
H79A H 0.034966 0.574302 0.521725 0.323 Uiso 0.456(8) 1 calc R U P C -1
H79B H 0.064210 0.551845 0.488498 0.323 Uiso 0.456(8) 1 calc R U P C -1
H79C H 0.065851 0.511944 0.528177 0.323 Uiso 0.456(8) 1 calc R U P C -1
C76' C 0.1572(6) 0.5964(13) 0.4906(6) 0.197(4) Uani 0.544(8) 1 d D U P C 2
H76C H 0.143906 0.562651 0.471464 0.236 Uiso 0.544(8) 1 calc R U P C 2
H76D H 0.138404 0.632548 0.476677 0.236 Uiso 0.544(8) 1 calc R U P C 2
C77' C 0.1459(10) 0.5864(14) 0.5324(7) 0.213(4) Uani 0.544(8) 1 d D U P C 2
H77C H 0.180240 0.573912 0.554577 0.256 Uiso 0.544(8) 1 calc R U P C 2
H77D H 0.131380 0.622614 0.541729 0.256 Uiso 0.544(8) 1 calc R U P C 2
C78' C 0.1019(15) 0.5376(13) 0.5225(10) 0.215(4) Uani 0.544(8) 1 d D U P C 2
H78C H 0.119596 0.498342 0.525692 0.258 Uiso 0.544(8) 1 calc R U P C 2
H78D H 0.075837 0.541556 0.493529 0.258 Uiso 0.544(8) 1 calc R U P C 2
C79' C 0.0714(13) 0.5472(16) 0.5551(11) 0.215(4) Uani 0.544(8) 1 d D U P C 2
H79D H 0.042008 0.517581 0.551225 0.323 Uiso 0.544(8) 1 calc R U P C 2
H79E H 0.098138 0.543622 0.583450 0.323 Uiso 0.544(8) 1 calc R U P C 2
H79F H 0.054708 0.586511 0.551529 0.323 Uiso 0.544(8) 1 calc R U P C 2
C80 C 0.3021(6) 0.6929(5) 0.4809(5) 0.193(2) Uani 1 1 d D U . . .
H80A H 0.286020 0.705253 0.503016 0.231 Uiso 1 1 calc R U . . .
H80B H 0.282699 0.714682 0.454854 0.231 Uiso 1 1 calc R U . . .
C81 C 0.3643(6) 0.7069(6) 0.4947(6) 0.193(3) Uani 1 1 d D U . . .
H81A H 0.377622 0.698204 0.470461 0.232 Uiso 1 1 calc R U . . .
H81B H 0.382978 0.678404 0.517015 0.232 Uiso 1 1 calc R U . . .
C82 C 0.3864(6) 0.7678(5) 0.5108(5) 0.194(3) Uani 1 1 d D U . . .
H82A H 0.359604 0.798756 0.496360 0.232 Uiso 0.456(8) 1 calc R U P C 1
H82B H 0.392940 0.770921 0.541453 0.232 Uiso 0.456(8) 1 calc R U P C 1
H82C H 0.380243 0.795873 0.487232 0.232 Uiso 0.544(8) 1 calc R U P C 2
8H2D H 0.367441 0.782923 0.530536 0.232 Uiso 0.544(8) 1 calc R U P C 2
C83 C 0.4410(7) 0.7734(7) 0.5007(10) 0.197(3) Uani 0.456(8) 1 d D U P C 1
H83A H 0.448882 0.737324 0.487053 0.236 Uiso 0.456(8) 1 calc R U P C 1
H83B H 0.472686 0.781249 0.526383 0.236 Uiso 0.456(8) 1 calc R U P C 1
C84 C 0.4303(13) 0.8259(10) 0.4705(7) 0.193(2) Uani 0.456(8) 1 d D U P C 1
H84A H 0.463268 0.834224 0.461429 0.231 Uiso 0.456(8) 1 calc R U P C 1
H84B H 0.397502 0.818795 0.445415 0.231 Uiso 0.456(8) 1 calc R U P C 1
C85 C 0.4192(12) 0.8761(9) 0.4971(10) 0.193(3) Uani 0.456(8) 1 d D U P C 1
H85A H 0.396421 0.907359 0.479128 0.232 Uiso 0.456(8) 1 calc R U P C 1
H85B H 0.399668 0.861798 0.516647 0.232 Uiso 0.456(8) 1 calc R U P C 1
C86 C 0.4775(14) 0.8986(9) 0.5210(11) 0.194(3) Uani 0.456(8) 1 d D U P C 1
H86A H 0.473374 0.931846 0.538887 0.232 Uiso 0.456(8) 1 calc R U P C 1
H86B H 0.494390 0.914347 0.500321 0.232 Uiso 0.456(8) 1 calc R U P C 1
C87 C 0.5186(16) 0.8547(16) 0.5490(12) 0.197(3) Uani 0.456(8) 1 d D U P C 1
H87A H 0.554270 0.874305 0.562584 0.295 Uiso 0.456(8) 1 calc R U P C 1
H87B H 0.503318 0.839554 0.570526 0.295 Uiso 0.456(8) 1 calc R U P C 1
H87C H 0.524417 0.821986 0.531807 0.295 Uiso 0.456(8) 1 calc R U P C 1
C83' C 0.4484(7) 0.7592(7) 0.5331(10) 0.197(3) Uani 0.544(8) 1 d D U P C 2
H83C H 0.454889 0.744471 0.562039 0.236 Uiso 0.544(8) 1 calc R U P C 2
H83D H 0.464387 0.730677 0.517680 0.236 Uiso 0.544(8) 1 calc R U P C 2
C84' C 0.4747(6) 0.8194(8) 0.5338(10) 0.193(2) Uani 0.544(8) 1 d D U P C 2
H84C H 0.452356 0.850042 0.542124 0.231 Uiso 0.544(8) 1 calc R U P C 2
H84D H 0.477863 0.829390 0.505924 0.231 Uiso 0.544(8) 1 calc R U P C 2
C85' C 0.5324(8) 0.8134(12) 0.5666(7) 0.193(3) Uani 0.544(8) 1 d D U P C 2
H85C H 0.538018 0.843567 0.588804 0.232 Uiso 0.544(8) 1 calc R U P C 2
H85D H 0.537282 0.773982 0.579763 0.232 Uiso 0.544(8) 1 calc R U P C 2
C86' C 0.5730(8) 0.8224(14) 0.5418(10) 0.194(3) Uani 0.544(8) 1 d D U P C 2
H86C H 0.577383 0.865329 0.539020 0.232 Uiso 0.544(8) 1 calc R U P C 2
H86D H 0.554823 0.807012 0.513084 0.232 Uiso 0.544(8) 1 calc R U P C 2
C87' C 0.6321(11) 0.7956(13) 0.5576(11) 0.197(3) Uani 0.544(8) 1 d D U P C 2
H87D H 0.652610 0.805559 0.538105 0.295 Uiso 0.544(8) 1 calc R U P C 2
H87E H 0.651970 0.811496 0.585519 0.295 Uiso 0.544(8) 1 calc R U P C 2
H87F H 0.629273 0.752825 0.559425 0.295 Uiso 0.544(8) 1 calc R U P C 2
C88 C 0.4700(4) 0.3763(4) 0.5326(3) 0.110(2) Uani 1 1 d D U . . .
H88A H 0.465268 0.350651 0.507897 0.132 Uiso 1 1 calc R U . . .
H88B H 0.510409 0.379849 0.548105 0.132 Uiso 1 1 calc R U . . .
C89 C 0.4389(7) 0.3513(5) 0.5609(5) 0.198(3) Uani 1 1 d D U . . .
H89A H 0.399408 0.364281 0.551666 0.238 Uiso 1 1 calc R U . . .
H89B H 0.456717 0.363404 0.590467 0.238 Uiso 1 1 calc R U . . .
C90 C 0.4433(6) 0.2844(5) 0.5558(5) 0.207(4) Uani 1 1 d D U . . .
H90A H 0.415102 0.263181 0.565248 0.248 Uiso 0.480(8) 1 calc R U P D -1
H90B H 0.438600 0.273769 0.526250 0.248 Uiso 0.480(8) 1 calc R U P D -1
H90C H 0.411467 0.263726 0.560883 0.248 Uiso 0.520(8) 1 calc R U P D -2
H90D H 0.444460 0.274361 0.527351 0.248 Uiso 0.520(8) 1 calc R U P D -2
C91 C 0.5024(7) 0.2713(9) 0.5842(7) 0.217(3) Uani 0.480(8) 1 d D U P D -1
H91A H 0.527202 0.305697 0.586527 0.260 Uiso 0.480(8) 1 calc R U P D -1
H91B H 0.518566 0.237159 0.573782 0.260 Uiso 0.480(8) 1 calc R U P D -1
C92 C 0.4932(13) 0.2575(11) 0.6265(5) 0.212(4) Uani 0.480(8) 1 d D U P D -1
H92A H 0.516332 0.283292 0.649068 0.255 Uiso 0.480(8) 1 calc R U P D -1
H92B H 0.453457 0.262176 0.624586 0.255 Uiso 0.480(8) 1 calc R U P D -1
C93 C 0.5116(16) 0.1935(10) 0.6344(8) 0.194(4) Uani 0.480(8) 1 d D U P D -1
H93A H 0.483367 0.166851 0.615919 0.233 Uiso 0.480(8) 1 calc R U P D -1
H93B H 0.547818 0.187095 0.629398 0.233 Uiso 0.480(8) 1 calc R U P D -1
C94 C 0.5169(13) 0.1832(12) 0.6803(7) 0.187(5) Uani 0.480(8) 1 d D U P D -1
H94A H 0.504099 0.218034 0.692470 0.225 Uiso 0.480(8) 1 calc R U P D -1
H94B H 0.556031 0.174477 0.696977 0.225 Uiso 0.480(8) 1 calc R U P D -1
C95 C 0.4793(17) 0.1304(16) 0.6797(6) 0.206(4) Uani 0.480(8) 1 d D U P D -1
H95A H 0.487384 0.097924 0.662818 0.247 Uiso 0.480(8) 1 calc R U P D -1
H95B H 0.439359 0.141306 0.667847 0.247 Uiso 0.480(8) 1 calc R U P D -1
C96 C 0.4936(14) 0.1129(14) 0.7258(7) 0.198(3) Uani 0.480(8) 1 d D U P D -1
H96A H 0.459749 0.112878 0.734871 0.238 Uiso 0.480(8) 1 calc R U P D -1
H96B H 0.510850 0.073387 0.730778 0.238 Uiso 0.480(8) 1 calc R U P D -1
C97 C 0.5348(15) 0.1599(11) 0.7492(8) 0.214(4) Uani 0.480(8) 1 d D U P D -1
H97A H 0.515045 0.194553 0.755414 0.256 Uiso 0.480(8) 1 calc R U P D -1
H97B H 0.559089 0.172608 0.732604 0.256 Uiso 0.480(8) 1 calc R U P D -1
C98 C 0.5687(14) 0.1288(16) 0.7896(9) 0.217(3) Uani 0.480(8) 1 d D U P D -1
H98A H 0.596793 0.155861 0.806938 0.325 Uiso 0.480(8) 1 calc R U P D -1
H98B H 0.543710 0.116160 0.805176 0.325 Uiso 0.480(8) 1 calc R U P D -1
H98C H 0.587422 0.094380 0.782538 0.325 Uiso 0.480(8) 1 calc R U P D -1
C91' C 0.4979(9) 0.2690(7) 0.5891(10) 0.217(3) Uani 0.520(8) 1 d D U P D -2
H91C H 0.498264 0.283141 0.617086 0.260 Uiso 0.520(8) 1 calc R U P D -2
H91D H 0.530063 0.286136 0.582241 0.260 Uiso 0.520(8) 1 calc R U P D -2
C92' C 0.4992(9) 0.2015(7) 0.5877(9) 0.212(4) Uani 0.520(8) 1 d D U P D -2
H92C H 0.476132 0.183986 0.603699 0.255 Uiso 0.520(8) 1 calc R U P D -2
H92D H 0.485915 0.186789 0.558416 0.255 Uiso 0.520(8) 1 calc R U P D -2
C93' C 0.5614(9) 0.1880(11) 0.6085(6) 0.194(4) Uani 0.520(8) 1 d D U P D -2
H93C H 0.569405 0.145791 0.606111 0.233 Uiso 0.520(8) 1 calc R U P D -2
H93D H 0.584981 0.211661 0.595900 0.233 Uiso 0.520(8) 1 calc R U P D -2
C94' C 0.5709(11) 0.2054(9) 0.6544(7) 0.187(5) Uani 0.520(8) 1 d D U P D -2
H94C H 0.535853 0.218985 0.658698 0.225 Uiso 0.520(8) 1 calc R U P D -2
H94D H 0.599458 0.236784 0.663329 0.225 Uiso 0.520(8) 1 calc R U P D -2
C95' C 0.5915(9) 0.1480(12) 0.6780(7) 0.206(4) Uani 0.520(8) 1 d D U P D -2
H95C H 0.609418 0.122394 0.662066 0.247 Uiso 0.520(8) 1 calc R U P D -2
H95D H 0.618307 0.155708 0.706163 0.247 Uiso 0.520(8) 1 calc R U P D -2
C96' C 0.5377(12) 0.1205(10) 0.6811(9) 0.198(3) Uani 0.520(8) 1 d D U P D -2
H96C H 0.505924 0.128683 0.655553 0.238 Uiso 0.520(8) 1 calc R U P D -2
H96D H 0.541801 0.077456 0.685127 0.238 Uiso 0.520(8) 1 calc R U P D -2
C97' C 0.5291(12) 0.1499(17) 0.7195(8) 0.214(4) Uani 0.520(8) 1 d D U P D -2
H97C H 0.562988 0.171677 0.735787 0.256 Uiso 0.520(8) 1 calc R U P D -2
H97D H 0.519572 0.120688 0.737971 0.256 Uiso 0.520(8) 1 calc R U P D -2
C98' C 0.4801(16) 0.1921(15) 0.7003(12) 0.217(3) Uani 0.520(8) 1 d D U P D -2
H98D H 0.471334 0.213417 0.722894 0.325 Uiso 0.520(8) 1 calc R U P D -2
H98E H 0.490398 0.220235 0.681873 0.325 Uiso 0.520(8) 1 calc R U P D -2
H98F H 0.447309 0.169630 0.684040 0.325 Uiso 0.520(8) 1 calc R U P D -2

loop_
_atom_site_aniso_label
_atom_site_aniso_U_11
_atom_site_aniso_U_22
_atom_site_aniso_U_33
_atom_site_aniso_U_23
_atom_site_aniso_U_13
_atom_site_aniso_U_12
S1 0.141(3) 0.194(2) 0.113(3) -0.005(2) -0.0409(19) -0.010(3)
S2 0.099(2) 0.189(2) 0.097(2) 0.009(2) -0.0248(15) 0.017(2)
S3 0.1031(19) 0.1173(15) 0.0881(17) -0.0079(13) 0.0060(12) -0.0129(13)
S4 0.0833(15) 0.0992(13) 0.0817(16) -0.0026(12) 0.0000(11) 0.0077(12)
F1 0.144(6) 0.166(3) 0.128(5) -0.023(4) -0.036(3) -0.026(5)
F2 0.117(5) 0.146(2) 0.108(4) -0.009(3) -0.010(3) -0.025(3)
F3 0.181(7) 0.192(3) 0.152(7) 0.013(5) 0.046(5) 0.006(5)
F4 0.210(9) 0.217(3) 0.170(8) 0.057(6) 0.027(6) 0.022(6)
F5 0.179(7) 0.141(3) 0.149(6) -0.049(4) 0.016(5) -0.038(4)
F6 0.152(6) 0.190(6) 0.118(5) -0.051(4) -0.009(3) -0.038(4)
O1 0.110(6) 0.193(6) 0.118(6) 0.003(5) -0.026(3) -0.003(5)
O2 0.107(5) 0.104(4) 0.121(6) -0.010(4) -0.009(3) 0.005(3)
N1 0.097(5) 0.149(2) 0.097(6) -0.011(3) -0.005(3) 0.009(3)
N2 0.077(5) 0.1313(19) 0.096(4) 0.000(2) -0.002(2) 0.000(3)
N3 0.195(13) 0.279(16) 0.117(10) 0.014(9) -0.055(9) 0.066(11)
N4 0.111(9) 0.246(9) 0.139(11) 0.028(11) -0.030(7) -0.023(10)
N5 0.125(8) 0.159(9) 0.103(7) 0.000(6) -0.026(4) -0.008(7)
N6 0.114(7) 0.126(5) 0.134(9) 0.002(7) -0.032(6) 0.004(7)
C1 0.097(7) 0.146(2) 0.079(6) -0.012(4) -0.001(3) -0.001(5)
C2 0.088(6) 0.155(2) 0.096(7) -0.014(5) -0.004(3) -0.008(5)
C3 0.108(8) 0.153(2) 0.098(7) -0.017(6) -0.010(4) -0.015(6)
C4 0.104(8) 0.151(2) 0.093(7) -0.011(5) -0.004(4) -0.014(6)
C5 0.091(6) 0.143(2) 0.075(5) -0.008(4) 0.007(3) -0.009(5)
C6 0.075(6) 0.144(2) 0.098(6) 0.011(4) -0.001(3) -0.020(5)
C7 0.118(7) 0.169(3) 0.091(6) -0.006(5) -0.016(4) -0.012(6)
C8 0.116(8) 0.165(2) 0.082(7) 0.002(5) -0.005(4) -0.002(5)
C9 0.097(7) 0.184(2) 0.112(8) -0.003(6) -0.009(4) 0.013(6)
C10 0.119(8) 0.196(2) 0.112(9) 0.005(6) -0.017(5) -0.003(6)
C11 0.187(10) 0.203(3) 0.098(7) -0.004(5) -0.040(6) 0.009(6)
C12 0.096(7) 0.202(2) 0.097(8) 0.000(5) -0.016(4) 0.006(6)
C13 0.093(7) 0.202(3) 0.089(7) 0.014(7) -0.028(4) -0.013(6)
C14 0.084(6) 0.201(2) 0.070(6) 0.009(6) 0.004(3) 0.000(5)
C15 0.102(7) 0.191(3) 0.086(7) -0.007(6) -0.003(4) 0.013(6)
C16 0.094(7) 0.195(3) 0.090(7) 0.018(6) 0.022(3) 0.001(5)
C17 0.113(6) 0.191(3) 0.107(6) 0.008(5) 0.031(4) 0.003(5)
C18 0.139(10) 0.194(3) 0.122(9) 0.007(8) 0.044(4) 0.017(6)
C19 0.143(7) 0.205(3) 0.132(7) 0.023(6) 0.038(4) 0.032(6)
C20 0.138(10) 0.216(3) 0.098(9) 0.033(7) 0.020(5) 0.023(7)
C21 0.112(7) 0.207(3) 0.064(6) 0.021(6) 0.021(3) 0.013(5)
C22 0.102(7) 0.212(3) 0.077(7) 0.007(7) 0.001(4) 0.017(6)
C23 0.103(7) 0.230(6) 0.082(8) 0.031(8) -0.007(4) 0.004(6)
C24 0.131(10) 0.239(8) 0.097(9) 0.018(8) -0.016(6) 0.032(8)
C25 0.086(9) 0.236(7) 0.089(9) 0.036(10) -0.018(6) -0.008(8)
C26 0.086(6) 0.127(2) 0.072(5) -0.006(4) 0.015(2) -0.010(4)
C27 0.081(5) 0.1233(19) 0.068(5) -0.003(3) 0.014(2) -0.004(4)
C28 0.081(5) 0.1105(18) 0.078(5) -0.005(4) 0.008(2) 0.001(4)
C29 0.097(6) 0.1061(17) 0.080(5) -0.009(4) 0.009(3) -0.002(4)
C30 0.0832(13) 0.0929(11) 0.0851(13) -0.0062(9) 0.0206(8) 0.0002(9)
C31 0.077(4) 0.0923(17) 0.084(5) -0.001(3) 0.009(2) 0.003(3)
C32 0.088(5) 0.098(3) 0.072(5) 0.001(4) 0.006(3) 0.008(3)
C33 0.085(5) 0.107(3) 0.080(5) -0.004(4) 0.009(3) 0.000(4)
C34 0.094(6) 0.105(3) 0.087(6) -0.009(4) 0.009(3) -0.002(4)
C35 0.108(6) 0.114(2) 0.076(6) -0.009(4) 0.014(3) -0.013(4)
C36 0.122(8) 0.117(2) 0.103(7) -0.025(5) 0.017(4) -0.013(5)
C37 0.123(8) 0.136(3) 0.108(8) -0.034(6) 0.024(4) -0.027(5)
C38 0.117(8) 0.156(3) 0.101(8) -0.029(6) 0.010(4) -0.032(6)
C39 0.102(7) 0.151(3) 0.087(7) -0.014(5) 0.006(3) -0.021(5)
C40 0.090(6) 0.127(3) 0.078(6) -0.016(4) 0.013(3) -0.006(4)
C41 0.084(5) 0.119(3) 0.076(5) -0.003(4) 0.011(3) -0.003(4)
C42 0.091(6) 0.128(3) 0.078(6) 0.007(4) 0.004(3) -0.003(5)
C43 0.106(7) 0.140(7) 0.081(6) 0.010(5) -0.004(4) -0.008(5)
C44 0.085(7) 0.122(3) 0.092(7) 0.007(6) -0.010(5) 0.013(6)
C45 0.113(5) 0.147(3) 0.116(5) 0.002(5) -0.008(4) 0.003(4)
C46 0.138(7) 0.166(4) 0.150(4) 0.005(5) 0.017(5) -0.009(4)
C47 0.183(5) 0.177(5) 0.166(4) -0.007(4) 0.052(4) 0.005(4)
C48 0.188(6) 0.186(6) 0.180(5) 0.014(5) 0.057(5) 0.010(5)
C49 0.193(5) 0.197(9) 0.185(6) 0.007(7) 0.068(5) 0.004(6)
C50 0.175(5) 0.181(7) 0.165(4) 0.006(5) 0.043(4) 0.004(4)
C51 0.183(5) 0.177(5) 0.166(4) -0.007(4) 0.052(4) 0.005(4)
C52 0.188(6) 0.186(6) 0.180(5) 0.014(5) 0.057(5) 0.010(5)
C50' 0.175(5) 0.181(7) 0.165(4) 0.006(5) 0.043(4) 0.004(4)
C51' 0.183(5) 0.177(5) 0.166(4) -0.007(4) 0.052(4) 0.005(4)
C52' 0.188(6) 0.186(6) 0.180(5) 0.014(5) 0.057(5) 0.010(5)
C53 0.152(7) 0.168(4) 0.148(7) 0.006(5) 0.022(6) -0.022(3)
C54 0.188(6) 0.176(4) 0.181(7) 0.003(4) 0.040(4) 0.013(4)
C55 0.187(9) 0.181(4) 0.184(9) 0.000(5) 0.036(6) 0.005(5)
C56 0.197(8) 0.174(4) 0.197(9) 0.008(4) 0.049(5) 0.007(4)
C57 0.207(10) 0.181(4) 0.225(10) -0.007(4) 0.064(7) 0.002(4)
C58 0.201(9) 0.181(4) 0.200(8) -0.012(4) 0.049(6) -0.003(5)
C59 0.188(6) 0.176(4) 0.181(7) 0.003(4) 0.040(4) 0.013(4)
C60 0.222(14) 0.166(4) 0.234(17) -0.004(5) 0.083(12) 0.010(4)
C57' 0.207(10) 0.181(4) 0.225(10) -0.007(4) 0.064(7) 0.002(4)
C58' 0.201(9) 0.181(4) 0.200(8) -0.012(4) 0.049(6) -0.003(5)
C59' 0.188(6) 0.176(4) 0.181(7) 0.003(4) 0.040(4) 0.013(4)
C60' 0.222(14) 0.166(4) 0.234(17) -0.004(5) 0.083(12) 0.010(4)
C61 0.128(5) 0.160(5) 0.151(5) -0.005(3) -0.027(3) 0.027(4)
C62 0.128(5) 0.160(5) 0.151(5) -0.005(3) -0.027(3) 0.027(4)
C63 0.174(5) 0.203(4) 0.143(4) -0.014(3) -0.021(3) -0.020(4)
C64 0.177(7) 0.201(4) 0.177(9) -0.042(5) 0.032(6) -0.026(5)
C65 0.175(8) 0.193(5) 0.188(9) -0.025(6) 0.026(6) -0.028(5)
C66 0.153(6) 0.193(5) 0.128(5) -0.016(4) 0.003(5) -0.008(5)
C67 0.137(6) 0.181(4) 0.158(4) -0.023(4) 0.012(4) 0.002(4)
C68 0.174(5) 0.203(4) 0.143(4) -0.014(3) -0.021(3) -0.020(4)
C69 0.154(4) 0.205(4) 0.177(5) 0.005(4) -0.002(5) 0.011(5)
C70 0.156(4) 0.213(5) 0.177(6) 0.009(5) -0.001(5) 0.024(7)
C71 0.154(4) 0.205(4) 0.177(5) 0.005(4) -0.002(5) 0.011(5)
C66' 0.153(6) 0.193(5) 0.128(5) -0.016(4) 0.003(5) -0.008(5)
C67' 0.137(6) 0.181(4) 0.158(4) -0.023(4) 0.012(4) 0.002(4)
C68' 0.174(5) 0.203(4) 0.143(4) -0.014(3) -0.021(3) -0.020(4)
C69' 0.154(4) 0.205(4) 0.177(5) 0.005(4) -0.002(5) 0.011(5)
C70' 0.156(4) 0.213(5) 0.177(6) 0.009(5) -0.001(5) 0.024(7)
C71' 0.154(4) 0.205(4) 0.177(5) 0.005(4) -0.002(5) 0.011(5)
C72 0.173(4) 0.136(2) 0.096(4) -0.007(3) -0.018(3) 0.030(3)
C73 0.173(4) 0.136(2) 0.096(4) -0.007(3) -0.018(3) 0.030(3)
C74 0.191(4) 0.164(6) 0.213(6) -0.024(5) 0.033(4) 0.006(4)
C75 0.194(4) 0.208(6) 0.217(6) -0.016(5) 0.034(3) -0.010(4)
C76 0.191(4) 0.164(6) 0.213(6) -0.024(5) 0.033(4) 0.006(4)
C77 0.194(4) 0.208(6) 0.217(6) -0.016(5) 0.034(3) -0.010(4)
C78 0.195(4) 0.219(7) 0.214(7) -0.029(5) 0.038(4) -0.015(4)
C79 0.195(4) 0.219(7) 0.214(7) -0.029(5) 0.038(4) -0.015(4)
C76' 0.191(4) 0.164(6) 0.213(6) -0.024(5) 0.033(4) 0.006(4)
C77' 0.194(4) 0.208(6) 0.217(6) -0.016(5) 0.034(3) -0.010(4)
C78' 0.195(4) 0.219(7) 0.214(7) -0.029(5) 0.038(4) -0.015(4)
C79' 0.195(4) 0.219(7) 0.214(7) -0.029(5) 0.038(4) -0.015(4)
C80 0.217(4) 0.149(2) 0.205(5) -0.047(3) 0.057(4) 0.003(3)
C81 0.219(4) 0.154(3) 0.201(5) -0.048(3) 0.056(4) -0.002(3)
C82 0.217(4) 0.154(3) 0.202(5) -0.047(3) 0.055(4) 0.000(3)
C83 0.216(4) 0.154(3) 0.212(6) -0.042(4) 0.055(4) -0.001(3)
C84 0.217(4) 0.149(2) 0.205(5) -0.047(3) 0.057(4) 0.003(3)
C85 0.219(4) 0.154(3) 0.201(5) -0.048(3) 0.056(4) -0.002(3)
C86 0.217(4) 0.154(3) 0.202(5) -0.047(3) 0.055(4) 0.000(3)
C87 0.216(4) 0.154(3) 0.212(6) -0.042(4) 0.055(4) -0.001(3)
C83' 0.216(4) 0.154(3) 0.212(6) -0.042(4) 0.055(4) -0.001(3)
C84' 0.217(4) 0.149(2) 0.205(5) -0.047(3) 0.057(4) 0.003(3)
C85' 0.219(4) 0.154(3) 0.201(5) -0.048(3) 0.056(4) -0.002(3)
C86' 0.217(4) 0.154(3) 0.202(5) -0.047(3) 0.055(4) 0.000(3)
C87' 0.216(4) 0.154(3) 0.212(6) -0.042(4) 0.055(4) -0.001(3)
C88 0.119(7) 0.096(2) 0.098(7) -0.015(4) 0.011(3) 0.014(4)
C89 0.230(5) 0.160(4) 0.209(4) 0.063(3) 0.074(3) -0.021(3)
C90 0.227(6) 0.163(4) 0.219(6) 0.047(5) 0.052(5) -0.027(5)
C91 0.233(6) 0.196(5) 0.216(5) 0.058(3) 0.063(3) 0.004(4)
C92 0.217(7) 0.195(5) 0.220(5) 0.057(4) 0.063(5) -0.005(7)
C93 0.211(7) 0.194(5) 0.192(5) 0.042(5) 0.084(5) -0.003(5)
C94 0.209(9) 0.176(6) 0.195(5) 0.037(4) 0.089(5) -0.039(5)
C95 0.230(7) 0.180(6) 0.194(4) 0.040(4) 0.046(5) -0.058(5)
C96 0.230(5) 0.160(4) 0.209(4) 0.063(3) 0.074(3) -0.021(3)
C97 0.200(7) 0.220(8) 0.199(4) 0.031(4) 0.031(4) -0.007(4)
C98 0.233(6) 0.196(5) 0.216(5) 0.058(3) 0.063(3) 0.004(4)
C91' 0.233(6) 0.196(5) 0.216(5) 0.058(3) 0.063(3) 0.004(4)
C92' 0.217(7) 0.195(5) 0.220(5) 0.057(4) 0.063(5) -0.005(7)
C93' 0.211(7) 0.194(5) 0.192(5) 0.042(5) 0.084(5) -0.003(5)
C94' 0.209(9) 0.176(6) 0.195(5) 0.037(4) 0.089(5) -0.039(5)
C95' 0.230(7) 0.180(6) 0.194(4) 0.040(4) 0.046(5) -0.058(5)
C96' 0.230(5) 0.160(4) 0.209(4) 0.063(3) 0.074(3) -0.021(3)
C97' 0.200(7) 0.220(8) 0.199(4) 0.031(4) 0.031(4) -0.007(4)
C98' 0.233(6) 0.196(5) 0.216(5) 0.058(3) 0.063(3) 0.004(4)

loop_
_atom_type_symbol
_atom_type_description
_atom_type_scat_dispersion_real
_atom_type_scat_dispersion_imag
_atom_type_scat_source
C C 0.0033 0.0016 'International Tables Vol C Tables 4.2.6.8 and 6.1.1.4'
H H 0.0000 0.0000 'International Tables Vol C Tables 4.2.6.8 and 6.1.1.4'
N N 0.0061 0.0033 'International Tables Vol C Tables 4.2.6.8 and 6.1.1.4'
O O 0.0106 0.0060 'International Tables Vol C Tables 4.2.6.8 and 6.1.1.4'
F F 0.0171 0.0103 'International Tables Vol C Tables 4.2.6.8 and 6.1.1.4'
S S 0.1246 0.1234 'International Tables Vol C Tables 4.2.6.8 and 6.1.1.4'

loop_
_geom_angle_atom_site_label_1
_geom_angle_atom_site_label_2
_geom_angle_atom_site_label_3
_geom_angle
_geom_angle_site_symmetry_1
_geom_angle_site_symmetry_3
_geom_angle_publ_flag
C10 S1 C7 89.6(7) . . ?
C9 S2 C12 88.3(6) . . ?
C26 S3 C29 88.7(5) . . ?
C28 S4 C31 89.8(5) . . ?
C1 N1 C8 105.7(10) . . ?
C1 N1 C45 138.6(9) . . ?
C8 N1 C45 115.4(10) . . ?
C27 N2 C6 105.1(9) . . ?
C27 N2 C72 115.9(8) . . ?
C6 N2 C72 137.5(9) . . ?
N1 C1 C6 135.4(11) . . ?
N1 C1 C2 109.0(10) . . ?
C6 C1 C2 115.6(12) . . ?
C3 C2 C7 131.0(12) . . ?
C3 C2 C1 123.1(11) . . ?
C7 C2 C1 105.9(13) . . ?
C4 C3 F1 120.7(14) . . ?
C4 C3 C2 121.3(12) . . ?
F1 C3 C2 117.9(11) . . ?
F2 C4 C3 123.6(12) . . ?
F2 C4 C5 118.2(11) . . ?
C3 C4 C5 118.2(14) . . ?
C26 C5 C6 107.3(10) . . ?
C26 C5 C4 129.9(12) . . ?
C6 C5 C4 122.7(11) . . ?
C5 C6 C1 119.1(11) . . ?
C5 C6 N2 108.2(9) . . ?
C1 C6 N2 132.8(12) . . ?
C8 C7 C2 108.7(11) . . ?
C8 C7 S1 111.2(10) . . ?
C2 C7 S1 139.4(13) . . ?
C7 C8 C9 115.8(12) . . ?
C7 C8 N1 110.4(12) . . ?
C9 C8 N1 133.7(14) . . ?
C8 C9 C10 106.5(14) . . ?
C8 C9 S2 138.5(11) . . ?
C10 C9 S2 115.0(10) . . ?
C11 C10 C9 112.6(14) . . ?
C11 C10 S1 130.5(11) . . ?
C9 C10 S1 116.7(11) . . ?
C12 C11 C10 110.8(10) . . ?
C12 C11 C61 113.8(11) . . ?
C10 C11 C61 134.2(12) . . ?
C11 C12 C13 126.6(12) . . ?
C11 C12 S2 112.8(8) . . ?
C13 C12 S2 120.6(10) . . ?
C14 C13 C12 135.0(11) . . ?
C13 C14 C22 125.7(12) . . ?
C13 C14 C15 131.0(12) . . ?
C22 C14 C15 103.4(13) . . ?
O1 C15 C16 122.9(13) . . ?
O1 C15 C14 126.6(15) . . ?
C16 C15 C14 110.5(11) . . ?
C17 C16 C21 125.7(16) . . ?
C17 C16 C15 129.0(13) . . ?
C21 C16 C15 105.3(14) . . ?
C18 C17 C16 120.3(16) . . ?
F3 C18 C17 124.7(17) . . ?
F3 C18 C19 116.7(18) . . ?
C17 C18 C19 118(2) . . ?
F4 C19 C20 119.4(16) . . ?
F4 C19 C18 119(2) . . ?
C20 C19 C18 121.6(18) . . ?
C21 C20 C19 118.0(15) . . ?
C20 C21 C16 116.1(16) . . ?
C20 C21 C22 132.4(13) . . ?
C16 C21 C22 111.4(14) . . ?
C21 C22 C23 126.3(14) . . ?
C21 C22 C14 109.4(12) . . ?
C23 C22 C14 124.3(16) . . ?
C25 C23 C22 127.2(14) . . ?
C25 C23 C24 114.7(13) . . ?
C22 C23 C24 118.0(17) . . ?
N3 C24 C23 175(2) . . ?
N4 C25 C23 176(2) . . ?
C27 C26 C5 106.9(10) . . ?
C27 C26 S3 114.8(8) . . ?
C5 C26 S3 138.3(9) . . ?
C26 C27 N2 112.4(9) . . ?
C26 C27 C28 111.3(10) . . ?
N2 C27 C28 136.1(10) . . ?
C29 C28 C27 111.4(9) . . ?
C29 C28 S4 112.6(7) . . ?
C27 C28 S4 136.0(9) . . ?
C28 C29 C30 114.5(9) . . ?
C28 C29 S3 113.9(8) . . ?
C30 C29 S3 131.6(9) . . ?
C31 C30 C29 109.6(8) . . ?
C31 C30 C88 127.2(9) . . ?
C29 C30 C88 123.2(9) . . ?
C30 C31 C32 120.2(9) . . ?
C30 C31 S4 113.5(7) . . ?
C32 C31 S4 126.3(8) . . ?
C33 C32 C31 134.7(10) . . ?
C32 C33 C34 126.4(9) . . ?
C32 C33 C41 125.0(10) . . ?
C34 C33 C41 108.6(9) . . ?
O2 C34 C33 128.7(10) . . ?
O2 C34 C35 124.2(11) . . ?
C33 C34 C35 107.1(9) . . ?
C40 C35 C36 122.8(10) . . ?
C40 C35 C34 109.0(10) . . ?
C36 C35 C34 128.1(11) . . ?
C37 C36 C35 116.2(13) . . ?
F5 C37 C36 118.8(14) . . ?
F5 C37 C38 119.4(12) . . ?
C36 C37 C38 121.9(13) . . ?
F6 C38 C37 118.5(13) . . ?
F6 C38 C39 118.6(13) . . ?
C37 C38 C39 122.8(12) . . ?
C40 C39 C38 116.0(12) . . ?
C35 C40 C39 120.3(11) . . ?
C35 C40 C41 109.5(9) . . ?
C39 C40 C41 130.1(11) . . ?
C42 C41 C33 129.2(10) . . ?
C42 C41 C40 124.9(9) . . ?
C33 C41 C40 105.8(9) . . ?
C41 C42 C44 124.7(9) . . ?
C41 C42 C43 122.6(11) . . ?
C44 C42 C43 112.7(11) . . ?
N5 C43 C42 175.2(15) . . ?
N6 C44 C42 177.1(14) . . ?
N1 C45 C46 116.9(9) . . ?
C45 C46 C53 106.5(8) . . ?
C45 C46 C47 107.5(8) . . ?
C53 C46 C47 125.5(11) . . ?
C46 C47 C48 106.8(8) . . ?
C47 C48 C49 105.0(8) . . ?
C50' C49 C48 104.0(8) . . ?
C48 C49 C50 104.8(8) . . ?
C51 C50 C49 103.8(9) . . ?
C50 C51 C52 104.0(9) . . ?
C49 C50' C51' 103.6(9) . . ?
C52' C51' C50' 103.4(9) . . ?
C46 C53 C54 109.1(8) . . ?
C53 C54 C55 105.6(8) . . ?
C56 C55 C54 107.3(8) . . ?
C55 C56 C57 104.8(9) . . ?
C55 C56 C57' 103.9(9) . . ?
C58 C57 C56 105.5(9) . . ?
C57 C58 C59 104.2(9) . . ?
C60 C59 C58 103.8(9) . . ?
C56 C57' C58' 103.0(9) . . ?
C57' C58' C59' 102.6(9) . . ?
C60' C59' C58' 103.0(9) . . ?
C62 C61 C11 108.2(8) . . ?
C61 C62 C63 106.9(7) . . ?
C64 C63 C62 103.7(7) . . ?
C63 C64 C65 105.8(8) . . ?
C66 C65 C64 106.1(8) . . ?
C64 C65 C66' 102.9(8) . . ?
C65 C66 C67 105.7(9) . . ?
C66 C67 C68 105.3(9) . . ?
C67 C68 C69 104.1(9) . . ?
C70 C69 C68 103.8(9) . . ?
C71 C70 C69 103.8(9) . . ?
C67' C66' C65 103.2(9) . . ?
C66' C67' C68' 103.8(9) . . ?
C67' C68' C69' 102.8(8) . . ?
C70' C69' C68' 103.3(9) . . ?
C69' C70' C71' 103.7(9) . . ?
N2 C72 C73 122.3(9) . . ?
C80 C73 C74 114.9(12) . . ?
C80 C73 C72 108.4(7) . . ?
C74 C73 C72 105.4(7) . . ?
C75 C74 C73 106.7(8) . . ?
C74 C75 C76' 106.5(8) . . ?
C74 C75 C76 105.3(8) . . ?
C75 C76 C77 104.3(9) . . ?
C76 C77 C78 104.0(9) . . ?
C77 C78 C79 103.5(9) . . ?
C75 C76' C77' 104.5(9) . . ?
C78' C77' C76' 103.8(9) . . ?
C77' C78' C79' 103.4(9) . . ?
C73 C80 C81 109.1(8) . . ?
C80 C81 C82 121.4(11) . . ?
C83' C82 C81 105.1(8) . . ?
C83 C82 C81 104.5(8) . . ?
C82 C83 C84 103.1(9) . . ?
C85 C84 C83 103.0(9) . . ?
C86 C85 C84 103.6(9) . . ?
C85 C86 C87 117(2) . . ?
C84' C83' C82 105.5(9) . . ?
C83' C84' C85' 104.1(9) . . ?
C86' C85' C84' 104.3(9) . . ?
C85' C86' C87' 120(3) . . ?
C89 C88 C30 105.5(7) . . ?
C88 C89 C90 103.4(8) . . ?
C91' C90 C89 103.1(8) . . ?
C91 C90 C89 102.4(8) . . ?
C90 C91 C92 102.4(9) . . ?
C93 C92 C91 103.3(9) . . ?
C94 C93 C92 104.3(9) . . ?
C93 C94 C95 104.5(9) . . ?
C94 C95 C96 104.0(8) . . ?
C97 C96 C95 104.0(8) . . ?
C96 C97 C98 103.4(9) . . ?
C90 C91' C92' 103.4(9) . . ?
C93' C92' C91' 102.4(9) . . ?
C94' C93' C92' 102.8(9) . . ?
C93' C94' C95' 102.6(9) . . ?
C96' C95' C94' 102.8(9) . . ?
C97' C96' C95' 104.0(9) . . ?
C96' C97' C98' 103.4(9) . . ?

loop_
_geom_bond_atom_site_label_1
_geom_bond_atom_site_label_2
_geom_bond_distance
_geom_bond_site_symmetry_2
_geom_bond_publ_flag
S1 C10 1.658(17) . ?
S1 C7 1.740(12) . ?
S2 C9 1.705(16) . ?
S2 C12 1.837(12) . ?
S3 C26 1.743(11) . ?
S3 C29 1.756(11) . ?
S4 C28 1.711(10) . ?
S4 C31 1.746(10) . ?
F1 C3 1.346(13) . ?
F2 C4 1.339(15) . ?
F3 C18 1.313(18) . ?
F4 C19 1.339(18) . ?
F5 C37 1.349(14) . ?
F6 C38 1.342(13) . ?
O1 C15 1.248(13) . ?
O2 C34 1.215(12) . ?
N1 C1 1.389(15) . ?
N1 C8 1.426(14) . ?
N1 C45 1.490(14) . ?
N2 C27 1.366(12) . ?
N2 C6 1.433(13) . ?
N2 C72 1.465(8) . ?
N3 C24 1.146(18) . ?
N4 C25 1.10(2) . ?
N5 C43 1.137(13) . ?
N6 C44 1.115(14) . ?
C1 C6 1.424(15) . ?
C1 C2 1.459(16) . ?
C2 C3 1.387(17) . ?
C2 C7 1.401(17) . ?
C3 C4 1.337(16) . ?
C4 C5 1.438(16) . ?
C5 C26 1.404(14) . ?
C5 C6 1.409(16) . ?
C7 C8 1.372(18) . ?
C8 C9 1.385(17) . ?
C9 C10 1.433(19) . ?
C10 C11 1.414(18) . ?
C11 C12 1.404(9) . ?
C11 C61 1.519(9) . ?
C12 C13 1.439(17) . ?
C13 C14 1.376(18) . ?
C14 C22 1.474(18) . ?
C14 C15 1.484(18) . ?
C15 C16 1.475(19) . ?
C16 C17 1.328(19) . ?
C16 C21 1.408(16) . ?
C17 C18 1.32(2) . ?
C18 C19 1.43(2) . ?
C19 C20 1.41(2) . ?
C20 C21 1.384(19) . ?
C21 C22 1.425(19) . ?
C22 C23 1.434(18) . ?
C23 C25 1.43(2) . ?
C23 C24 1.46(2) . ?
C26 C27 1.370(14) . ?
C27 C28 1.444(13) . ?
C28 C29 1.380(14) . ?
C29 C30 1.400(13) . ?
C30 C31 1.397(13) . ?
C30 C88 1.519(8) . ?
C31 C32 1.413(12) . ?
C32 C33 1.388(13) . ?
C33 C34 1.446(14) . ?
C33 C41 1.477(13) . ?
C34 C35 1.506(14) . ?
C35 C40 1.379(15) . ?
C35 C36 1.402(15) . ?
C36 C37 1.361(16) . ?
C37 C38 1.364(18) . ?
C38 C39 1.401(17) . ?
C39 C40 1.390(14) . ?
C40 C41 1.508(15) . ?
C41 C42 1.368(15) . ?
C42 C44 1.438(17) . ?
C42 C43 1.429(14) . ?
C45 C46 1.503(13) . ?
C46 C53 1.507(8) . ?
C46 C47 1.511(9) . ?
C47 C48 1.522(9) . ?
C48 C49 1.526(9) . ?
C49 C50' 1.524(10) . ?
C49 C50 1.529(9) . ?
C50 C51 1.522(10) . ?
C51 C52 1.530(10) . ?
C50' C51' 1.531(10) . ?
C51' C52' 1.526(10) . ?
C53 C54 1.512(9) . ?
C54 C55 1.519(9) . ?
C55 C56 1.511(9) . ?
C56 C57 1.529(10) . ?
C56 C57' 1.531(10) . ?
C57 C58 1.517(10) . ?
C58 C59 1.532(10) . ?
C59 C60 1.527(10) . ?
C57' C58' 1.533(10) . ?
C58' C59' 1.537(10) . ?
C59' C60' 1.527(10) . ?
C61 C62 1.485(8) . ?
C62 C63 1.534(8) . ?
C63 C64 1.508(9) . ?
C64 C65 1.514(9) . ?
C65 C66 1.507(9) . ?
C65 C66' 1.535(10) . ?
C66 C67 1.514(9) . ?
C67 C68 1.521(10) . ?
C68 C69 1.531(10) . ?
C69 C70 1.532(10) . ?
C70 C71 1.522(10) . ?
C66' C67' 1.523(10) . ?
C67' C68' 1.533(10) . ?
C68' C69' 1.536(10) . ?
C69' C70' 1.527(10) . ?
C70' C71' 1.532(10) . ?
C72 C73 1.524(8) . ?
C73 C80 1.502(9) . ?
C73 C74 1.522(9) . ?
C74 C75 1.512(9) . ?
C75 C76' 1.514(10) . ?
C75 C76 1.521(10) . ?
C76 C77 1.527(10) . ?
C77 C78 1.528(10) . ?
C78 C79 1.533(10) . ?
C76' C77' 1.532(10) . ?
C77' C78' 1.531(10) . ?
C78' C79' 1.537(10) . ?
C80 C81 1.523(9) . ?
C81 C82 1.529(9) . ?
C82 C83' 1.521(10) . ?
C82 C83 1.524(10) . ?
C83 C84 1.533(10) . ?
C84 C85 1.529(10) . ?
C85 C86 1.524(10) . ?
C86 C87 1.530(10) . ?
C83' C84' 1.518(10) . ?
C84' C85' 1.531(10) . ?
C85' C86' 1.522(10) . ?
C86' C87' 1.542(10) . ?
C88 C89 1.518(9) . ?
C89 C90 1.540(9) . ?
C90 C91' 1.516(10) . ?
C90 C91 1.526(10) . ?
C91 C92 1.539(10) . ?
C92 C93 1.526(10) . ?
C93 C94 1.522(10) . ?
C94 C95 1.526(10) . ?
C95 C96 1.529(9) . ?
C96 C97 1.525(10) . ?
C97 C98 1.530(10) . ?
C91' C92' 1.538(10) . ?
C92' C93' 1.535(10) . ?
C93' C94' 1.531(10) . ?
C94' C95' 1.531(10) . ?
C95' C96' 1.527(10) . ?
C96' C97' 1.523(10) . ?
C97' C98' 1.537(10) . ?
